data_2017425
loop_
_publ_author_name
'Garc\'ia, Ang\'elica'
'Insuasty, Braulio'
'Cobo, Justo'
'Glidewell, Christopher'

_publ_section_title
;
 4,6-Diamino-2-morpholino-5-nitrosopyrimidine: a polarized molecular
 structure within hydrogen-bonded sheets
;
_journal_coeditor_code EG3030
_journal_issue 12
_journal_name_full 'Acta Crystallographica Section C'
_journal_page_first o598
_journal_page_last o600
_journal_paper_doi 10.1107/S0108270109041122
_journal_volume 65
_journal_year 2009
_chemical_formula_iupac 'C8 H12 N6 O2'
_chemical_formula_moiety 'C8 H12 N6 O2'
_chemical_formula_sum 'C8 H12 N6 O2'
_chemical_formula_weight 224.24
_chemical_name_systematic
;
4,6-Diamino-2-morpholino-5-nitrosopyrimidine
;
_space_group_IT_number 14
_symmetry_cell_setting monoclinic
_symmetry_space_group_name_Hall '-P 2ybc'
_symmetry_space_group_name_H-M 'P 1 21/c 1'
_atom_sites_solution_hydrogens geom
_atom_sites_solution_primary direct
_atom_sites_solution_secondary difmap
_cell_angle_alpha 90.00
_cell_angle_beta 110.562(13)
_cell_angle_gamma 90.00
_cell_formula_units_Z 4
_cell_length_a 6.3340(7)
_cell_length_b 19.247(3)
_cell_length_c 8.4472(12)
_cell_measurement_reflns_used 1902
_cell_measurement_temperature 120(2)
_cell_measurement_theta_max 26.05
_cell_measurement_theta_min 3.43
_cell_volume 964.2(2)
_computing_cell_refinement 'DIRAX/LSQ (Duisenberg <i>et al.</i>,  2000)'
_computing_data_collection 'COLLECT (Hooft, 1999)'
_computing_data_reduction 'EVALCCD (Duisenberg <i>et al.</i>,  2003)'
_computing_molecular_graphics 'PLATON (Spek, 2009)'
_computing_publication_material 'SHELXL97 (Sheldrick, 2008) and PLATON (Spek, 2009)'
_computing_structure_refinement 'SHELXL97 (Sheldrick, 2008)'
_computing_structure_solution 'SIR2004 (Burla <i>et al.</i>,  2005)'
_diffrn_ambient_temperature 120(2)
_diffrn_detector_area_resol_mean 9.091
_diffrn_measured_fraction_theta_full 0.998
_diffrn_measured_fraction_theta_max 0.998
_diffrn_measurement_device_type 'Bruker--Nonius KappaCCD'
_diffrn_measurement_method '\f and \w'
_diffrn_radiation_monochromator graphite
_diffrn_radiation_source 'Bruker--Nonius FR591 rotating anode'
_diffrn_radiation_type 'Mo K\a'
_diffrn_radiation_wavelength 0.71073
_diffrn_reflns_av_R_equivalents 0.0769
_diffrn_reflns_av_sigmaI/netI 0.0532
_diffrn_reflns_limit_h_max 7
_diffrn_reflns_limit_h_min -7
_diffrn_reflns_limit_k_max 23
_diffrn_reflns_limit_k_min -23
_diffrn_reflns_limit_l_max 10
_diffrn_reflns_limit_l_min -10
_diffrn_reflns_number 13807
_diffrn_reflns_theta_full 26.05
_diffrn_reflns_theta_max 26.05
_diffrn_reflns_theta_min 3.43
_diffrn_standards_decay_% 0
_diffrn_standards_interval_count 0
_diffrn_standards_interval_time 0
_diffrn_standards_number 0
_exptl_absorpt_coefficient_mu 0.117
_exptl_absorpt_correction_T_max 0.973
_exptl_absorpt_correction_T_min 0.955
_exptl_absorpt_correction_type multi-scan
_exptl_absorpt_process_details '(SADABS; Sheldrick, 2003)'
_exptl_crystal_colour red-violet
_exptl_crystal_density_diffrn 1.545
_exptl_crystal_density_method 'not measured'
_exptl_crystal_description block
_exptl_crystal_F_000 472
_exptl_crystal_size_max 0.47
_exptl_crystal_size_mid 0.26
_exptl_crystal_size_min 0.24
_refine_diff_density_max 0.441
_refine_diff_density_min -0.343
_refine_ls_extinction_method none
_refine_ls_goodness_of_fit_ref 1.124
_refine_ls_hydrogen_treatment constr
_refine_ls_matrix_type full
_refine_ls_number_parameters 145
_refine_ls_number_reflns 1902
_refine_ls_number_restraints 0
_refine_ls_restrained_S_all 1.124
_refine_ls_R_factor_all 0.1181
_refine_ls_R_factor_gt 0.0589
_refine_ls_shift/su_max 0.001
_refine_ls_shift/su_mean 0.000
_refine_ls_structure_factor_coef Fsqd
_refine_ls_weighting_details 'w=1/[\s^2^(Fo^2^)+(0.0762P)^2^+0.7491P] where P=(Fo^2^+2Fc^2^)/3'
_refine_ls_weighting_scheme calc
_refine_ls_wR_factor_gt 0.1378
_refine_ls_wR_factor_ref 0.1736
_reflns_number_gt 1151
_reflns_number_total 1902
_reflns_threshold_expression I>2\s(I)
_cod_data_source_file eg3030.cif
_cod_data_source_block I
_cod_original_sg_symbol_H-M 'P 21/c'
_cod_database_code 2017425
_cod_database_fobs_code 2017425

loop_
_symmetry_equiv_pos_as_xyz
'x, y, z'
'-x, y+1/2, -z+1/2'
'-x, -y, -z'
'x, -y-1/2, z-1/2'

loop_
_atom_site_type_symbol
_atom_site_label
_atom_site_fract_x
_atom_site_fract_y
_atom_site_fract_z
_atom_site_U_iso_or_equiv
_atom_site_adp_type
_atom_site_calc_flag
_atom_site_refinement_flags
_atom_site_occupancy
_atom_site_disorder_assembly
_atom_site_disorder_group
N N1 0.2606(4) 0.56455(12) 0.5428(3) 0.0240(6) Uani d . 1 . .
C C2 0.4025(5) 0.61254(15) 0.5196(4) 0.0224(7) Uani d . 1 . .
N N3 0.6260(4) 0.61796(13) 0.6027(3) 0.0246(6) Uani d . 1 . .
C C4 0.7193(5) 0.57345(15) 0.7261(4) 0.0235(7) Uani d . 1 . .
C C5 0.5896(5) 0.52000(15) 0.7663(3) 0.0210(7) Uani d . 1 . .
C C6 0.3531(5) 0.51857(15) 0.6657(4) 0.0232(7) Uani d . 1 . .
N N4 0.9360(4) 0.58099(13) 0.8138(3) 0.0281(6) Uani d . 1 . .
H H4A 1.0126 0.6148 0.7890 0.034 Uiso calc R 1 . .
H H4B 1.0039 0.5522 0.8971 0.034 Uiso calc R 1 . .
N N5 0.6995(4) 0.47617(13) 0.8906(3) 0.0267(6) Uani d . 1 . .
O O5 0.5911(3) 0.42688(11) 0.9292(3) 0.0323(6) Uani d . 1 . .
N N6 0.2250(4) 0.47077(13) 0.6953(3) 0.0273(6) Uani d . 1 . .
H H6A 0.0803 0.4693 0.6346 0.033 Uiso calc R 1 . .
H H6B 0.2836 0.4401 0.7761 0.033 Uiso calc R 1 . .
N N21 0.3119(4) 0.66174(13) 0.4029(3) 0.0262(6) Uani d . 1 . .
C C22 0.4502(5) 0.70794(16) 0.3446(4) 0.0289(7) Uani d . 1 . .
H H22A 0.4455 0.6930 0.2312 0.035 Uiso calc R 1 . .
H H22B 0.6086 0.7054 0.4228 0.035 Uiso calc R 1 . .
C C23 0.3685(5) 0.78086(16) 0.3357(4) 0.0298(8) Uani d . 1 . .
H H23A 0.3895 0.7975 0.4511 0.036 Uiso calc R 1 . .
H H23B 0.4589 0.8109 0.2887 0.036 Uiso calc R 1 . .
O O24 0.1358(3) 0.78600(11) 0.2323(3) 0.0293(6) Uani d . 1 . .
C C25 0.0053(5) 0.74386(17) 0.3003(4) 0.0305(8) Uani d . 1 . .
H H25A -0.1558 0.7483 0.2287 0.037 Uiso calc R 1 . .
H H25B 0.0228 0.7609 0.4148 0.037 Uiso calc R 1 . .
C C26 0.0712(5) 0.66843(16) 0.3111(4) 0.0297(8) Uani d . 1 . .
H H26A -0.0134 0.6420 0.3700 0.036 Uiso calc R 1 . .
H H26B 0.0333 0.6490 0.1959 0.036 Uiso calc R 1 . .

loop_
_atom_site_aniso_label
_atom_site_aniso_U_11
_atom_site_aniso_U_22
_atom_site_aniso_U_33
_atom_site_aniso_U_12
_atom_site_aniso_U_13
_atom_site_aniso_U_23
N1 0.0253(13) 0.0208(14) 0.0229(13) -0.0001(11) 0.0048(10) 0.0007(11)
C2 0.0251(15) 0.0202(16) 0.0201(14) 0.0006(12) 0.0058(12) -0.0026(12)
N3 0.0236(13) 0.0251(14) 0.0232(13) 0.0005(11) 0.0061(10) 0.0009(11)
C4 0.0257(16) 0.0222(17) 0.0223(15) 0.0030(12) 0.0080(13) -0.0009(13)
C5 0.0246(15) 0.0174(15) 0.0197(15) 0.0033(12) 0.0064(12) 0.0004(12)
C6 0.0267(15) 0.0182(16) 0.0235(15) 0.0011(12) 0.0073(12) -0.0021(13)
N4 0.0208(13) 0.0258(15) 0.0330(15) -0.0001(10) 0.0036(11) 0.0056(12)
N5 0.0287(14) 0.0218(14) 0.0280(14) -0.0008(11) 0.0079(11) 0.0020(11)
O5 0.0332(12) 0.0262(12) 0.0331(13) -0.0028(10) 0.0061(10) 0.0075(10)
N6 0.0254(13) 0.0255(15) 0.0266(14) 0.0010(11) 0.0036(11) 0.0050(11)
N21 0.0217(13) 0.0242(14) 0.0290(14) -0.0020(10) 0.0042(11) 0.0051(11)
C22 0.0281(17) 0.0316(19) 0.0250(16) -0.0009(13) 0.0067(13) 0.0039(14)
C23 0.0301(17) 0.0305(19) 0.0266(16) -0.0035(14) 0.0073(13) 0.0031(14)
O24 0.0284(12) 0.0274(12) 0.0312(12) 0.0010(9) 0.0094(10) 0.0055(10)
C25 0.0276(16) 0.0321(19) 0.0276(17) -0.0012(14) 0.0043(14) 0.0061(14)
C26 0.0247(16) 0.0294(18) 0.0285(17) -0.0011(13) 0.0012(13) 0.0064(14)

loop_
_atom_type_symbol
_atom_type_description
_atom_type_scat_dispersion_real
_atom_type_scat_dispersion_imag
_atom_type_scat_source
C C 0.0033 0.0016 'International Tables Vol C Tables 4.2.6.8 and 6.1.1.4'
H H 0.0000 0.0000 'International Tables Vol C Tables 4.2.6.8 and 6.1.1.4'
N N 0.0061 0.0033 'International Tables Vol C Tables 4.2.6.8 and 6.1.1.4'
O O 0.0106 0.0060 'International Tables Vol C Tables 4.2.6.8 and 6.1.1.4'

loop_
_geom_angle_atom_site_label_1
_geom_angle_atom_site_label_2
_geom_angle_atom_site_label_3
_geom_angle_site_symmetry_1
_geom_angle_site_symmetry_3
_geom_angle
_geom_angle_publ_flag
C6 N1 C2 . . 115.7(2) ?
N21 C2 N3 . . 115.4(3) ?
N21 C2 N1 . . 117.1(2) ?
N3 C2 N1 . . 127.5(3) ?
C4 N3 C2 . . 117.4(3) ?
N3 C4 N4 . . 117.5(3) ?
N3 C4 C5 . . 121.3(3) ?
N4 C4 C5 . . 121.2(3) ?
N5 C5 C4 . . 117.1(3) ?
N5 C5 C6 . . 126.8(3) ?
C4 C5 C6 . . 116.1(3) ?
N6 C6 N1 . . 118.9(3) ?
N6 C6 C5 . . 119.2(3) ?
N1 C6 C5 . . 121.9(3) ?
C4 N4 H4A . . 120.0 ?
C4 N4 H4B . . 120.0 ?
H4A N4 H4B . . 120.0 ?
O5 N5 C5 . . 119.4(2) ?
C6 N6 H6A . . 120.0 ?
C6 N6 H6B . . 120.0 ?
H6A N6 H6B . . 120.0 ?
C2 N21 C22 . . 121.9(2) ?
C2 N21 C26 . . 123.5(2) ?
C22 N21 C26 . . 114.2(2) ?
N21 C22 C23 . . 110.8(3) ?
N21 C22 H22A . . 109.5 ?
C23 C22 H22A . . 109.5 ?
N21 C22 H22B . . 109.5 ?
C23 C22 H22B . . 109.5 ?
H22A C22 H22B . . 108.1 ?
O24 C23 C22 . . 111.2(2) ?
O24 C23 H23A . . 109.4 ?
C22 C23 H23A . . 109.4 ?
O24 C23 H23B . . 109.4 ?
C22 C23 H23B . . 109.4 ?
H23A C23 H23B . . 108.0 ?
C25 O24 C23 . . 109.7(2) ?
O24 C25 C26 . . 112.9(3) ?
O24 C25 H25A . . 109.0 ?
C26 C25 H25A . . 109.0 ?
O24 C25 H25B . . 109.0 ?
C26 C25 H25B . . 109.0 ?
H25A C25 H25B . . 107.8 ?
N21 C26 C25 . . 109.6(2) ?
N21 C26 H26A . . 109.8 ?
C25 C26 H26A . . 109.8 ?
N21 C26 H26B . . 109.8 ?
C25 C26 H26B . . 109.8 ?
H26A C26 H26B . . 108.2 ?

loop_
_geom_bond_atom_site_label_1
_geom_bond_atom_site_label_2
_geom_bond_site_symmetry_2
_geom_bond_distance
_geom_bond_publ_flag
N1 C2 . 1.350(4) y
C2 N3 . 1.345(3) y
N3 C4 . 1.318(4) y
C4 C5 . 1.430(4) y
C5 C6 . 1.439(4) y
C6 N1 . 1.333(4) y
C2 N21 . 1.342(4) y
C4 N4 . 1.319(4) y
C5 N5 . 1.336(4) y
N5 O5 . 1.278(3) y
C6 N6 . 1.308(4) y
N4 H4A . 0.8800 ?
N4 H4B . 0.8800 ?
N6 H6A . 0.8800 ?
N6 H6B . 0.8800 ?
N21 C22 . 1.450(4) ?
N21 C26 . 1.453(4) ?
C22 C23 . 1.488(4) ?
C22 H22A . 0.9900 ?
C22 H22B . 0.9900 ?
C23 O24 . 1.429(3) ?
C23 H23A . 0.9900 ?
C23 H23B . 0.9900 ?
O24 C25 . 1.416(4) ?
C25 C26 . 1.505(4) ?
C25 H25A . 0.9900 ?
C25 H25B . 0.9900 ?
C26 H26A . 0.9900 ?
C26 H26B . 0.9900 ?

loop_
_geom_hbond_atom_site_label_D
_geom_hbond_atom_site_label_H
_geom_hbond_atom_site_label_A
_geom_hbond_site_symmetry_A
_geom_hbond_distance_DH
_geom_hbond_distance_HA
_geom_hbond_distance_DA
_geom_hbond_angle_DHA
_geom_hbond_publ_flag
N4 H4A O24 4_676 0.88 2.18 3.040(3) 166 y
N4 H4B O5 3_767 0.88 2.50 3.023(3) 119 y
N4 H4B N5 3_767 0.88 2.16 2.954(4) 149 y
N6 H6A N1 3_566 0.88 2.25 3.102(4) 163 y
N6 H6B O5 . 0.88 1.94 2.603(3) 131 y
C23 H23B N3 4_575 0.99 2.58 3.547(4) 167 y

loop_
_geom_torsion_atom_site_label_1
_geom_torsion_atom_site_label_2
_geom_torsion_atom_site_label_3
_geom_torsion_atom_site_label_4
_geom_torsion_site_symmetry_1
_geom_torsion_site_symmetry_2
_geom_torsion_site_symmetry_3
_geom_torsion_site_symmetry_4
_geom_torsion
_geom_torsion_publ_flag
C6 N1 C2 N21 . . . . -176.5(3) ?
C6 N1 C2 N3 . . . . 2.1(4) ?
N21 C2 N3 C4 . . . . 175.6(3) ?
N1 C2 N3 C4 . . . . -3.0(4) ?
C2 N3 C4 N4 . . . . -176.4(3) ?
C2 N3 C4 C5 . . . . 2.1(4) ?
N3 C4 C5 N5 . . . . 178.4(3) ?
N4 C4 C5 N5 . . . . -3.2(4) ?
N3 C4 C5 C6 . . . . -0.7(4) ?
N4 C4 C5 C6 . . . . 177.8(3) ?
C2 N1 C6 N6 . . . . 179.8(3) ?
C2 N1 C6 C5 . . . . -0.4(4) ?
N5 C5 C6 N6 . . . . 0.7(4) ?
C4 C5 C6 N6 . . . . 179.7(3) ?
N5 C5 C6 N1 . . . . -179.2(3) ?
C4 C5 C6 N1 . . . . -0.2(4) ?
C4 C5 N5 O5 . . . . -178.9(2) ?
C6 C5 N5 O5 . . . . 0.0(4) ?
N3 C2 N21 C22 . . . . 12.9(4) ?
N1 C2 N21 C22 . . . . -168.3(3) ?
N3 C2 N21 C26 . . . . -174.2(3) ?
N1 C2 N21 C26 . . . . 4.5(4) ?
C2 N21 C22 C23 . . . . -135.5(3) ?
C26 N21 C22 C23 . . . . 51.0(3) ?
N21 C22 C23 O24 . . . . -55.4(3) ?
C22 C23 O24 C25 . . . . 59.9(3) ?
C23 O24 C25 C26 . . . . -59.6(3) ?
C2 N21 C26 C25 . . . . 137.4(3) ?
C22 N21 C26 C25 . . . . -49.2(3) ?
O24 C25 C26 N21 . . . . 53.6(3) ?

loop_
_cod_related_entry_id
_cod_related_entry_database
_cod_related_entry_code
1 ChemSpider 30654200
